data_1550009
loop_
_publ_author_name
'K\"ogel, Julius F'
'Timoshkin, Alexey Y.'
'Schr\"oder, Artem'
'Lork, Enno'
'Beckmann, Jens'

_publ_section_title
;
 Al(OCArF3)<sub>3</sub> - a thermally stable Lewis superacid.
;
_journal_issue 43
_journal_name_full 'Chemical science'
_journal_page_first 8178
_journal_page_last 8183
_journal_paper_doi 10.1039/c8sc02981d
_journal_volume 9
_journal_year 2018
_chemical_formula_sum 'C66 H11 Al F45 N O3'
_chemical_formula_weight 1747.74
_space_group_IT_number 2
_space_group_name_Hall '-P 1'
_space_group_name_H-M_alt 'P -1'
_symmetry_cell_setting triclinic
_symmetry_space_group_name_Hall '-P 1'
_symmetry_space_group_name_H-M 'P -1'
_atom_sites_solution_hydrogens geom
_atom_sites_solution_primary direct
_atom_sites_solution_secondary difmap
_audit_creation_method SHELXL-97
_audit_update_record
;
2018-01-22 deposited with the CCDC.
2018-10-02 downloaded from the CCDC.
;
_cell_angle_alpha 86.2990(10)
_cell_angle_beta 85.7940(10)
_cell_angle_gamma 67.5030(10)
_cell_formula_units_Z 2
_cell_length_a 13.2289(3)
_cell_length_b 14.1466(3)
_cell_length_c 17.4224(4)
_cell_measurement_reflns_used 9798
_cell_measurement_temperature 100
_cell_measurement_theta_max 29.87
_cell_measurement_theta_min 2.77
_cell_volume 3001.90(12)
_computing_cell_refinement 'Bruker SAINT'
_computing_data_collection 'Bruker APEX2'
_computing_data_reduction 'Bruker SAINT'
_computing_molecular_graphics 'Bruker SHELXTL'
_computing_publication_material 'Bruker SHELXTL'
_computing_structure_refinement 'SHELXL-2013 (Sheldrick 2013)'
_computing_structure_solution 'SHELXS-97 (Sheldrick 2008)'
_diffrn_ambient_temperature 100
_diffrn_measured_fraction_theta_full 0.997
_diffrn_measured_fraction_theta_max 0.997
_diffrn_measurement_device_type 'Bruker Venture D8 CMOS'
_diffrn_measurement_method '\f and \w scans'
_diffrn_radiation_monochromator graphite
_diffrn_radiation_source 'fine-focus sealed tube'
_diffrn_radiation_type MoK\a
_diffrn_radiation_wavelength 0.71073
_diffrn_reflns_av_R_equivalents 0.0643
_diffrn_reflns_av_sigmaI/netI 0.0213
_diffrn_reflns_limit_h_max 18
_diffrn_reflns_limit_h_min -18
_diffrn_reflns_limit_k_max 19
_diffrn_reflns_limit_k_min -19
_diffrn_reflns_limit_l_max 24
_diffrn_reflns_limit_l_min -24
_diffrn_reflns_number 341249
_diffrn_reflns_theta_full 30.09
_diffrn_reflns_theta_max 30.09
_diffrn_reflns_theta_min 2.23
_exptl_absorpt_coefficient_mu 0.228
_exptl_absorpt_correction_T_max 0.7460
_exptl_absorpt_correction_T_min 0.7046
_exptl_absorpt_correction_type multi-scan
_exptl_absorpt_process_details 'SADABS; Bruker, 2000'
_exptl_crystal_colour colourless
_exptl_crystal_density_diffrn 1.934
_exptl_crystal_density_method 'not measured'
_exptl_crystal_description block
_exptl_crystal_F_000 1712
_exptl_crystal_size_max 0.05
_exptl_crystal_size_mid 0.05
_exptl_crystal_size_min 0.04
_refine_diff_density_max 0.487
_refine_diff_density_min -0.304
_refine_diff_density_rms 0.059
_refine_ls_extinction_method none
_refine_ls_goodness_of_fit_ref 1.037
_refine_ls_hydrogen_treatment constr
_refine_ls_matrix_type full
_refine_ls_number_parameters 1047
_refine_ls_number_reflns 17626
_refine_ls_number_restraints 0
_refine_ls_restrained_S_all 1.037
_refine_ls_R_factor_all 0.0482
_refine_ls_R_factor_gt 0.0345
_refine_ls_shift/su_max 0.000
_refine_ls_shift/su_mean 0.000
_refine_ls_structure_factor_coef Fsqd
_refine_ls_weighting_details 'calc w=1/[\s^2^(Fo^2^)+(0.0389P)^2^+1.6424P] where P=(Fo^2^+2Fc^2^)/3'
_refine_ls_weighting_scheme calc
_refine_ls_wR_factor_gt 0.0803
_refine_ls_wR_factor_ref 0.0864
_reflns_number_gt 14450
_reflns_number_total 17626
_reflns_threshold_expression >2sigma(I)
_cod_data_source_file c8sc02981d2.cif
_cod_data_source_block shelxl_CCDC5
_cod_depositor_comments
;
The following automatic conversions were performed:

'_symmetry_cell_setting' value 'Triclinic' changed to 'triclinic'
according to
/home/data/users/saulius/crontab/automatic-downloads/rss-feeds/RSC/lib/dictionaries/cif_core.dic
dictionary named 'cif_core.dic' version 2.4.2 from 2011-04-26.

Automatic conversion script
Id: cif_fix_values 4973 2017-02-22 13:04:09Z antanas 

 Adding full bibliography for 1550001--1550014.cif.
;
_cod_original_sg_symbol_H-M P-1
_cod_database_code 1550009

loop_
_symmetry_equiv_pos_as_xyz
'x, y, z'
'-x, -y, -z'

loop_
_atom_site_label
_atom_site_type_symbol
_atom_site_fract_x
_atom_site_fract_y
_atom_site_fract_z
_atom_site_U_iso_or_equiv
_atom_site_adp_type
_atom_site_occupancy
_atom_site_symmetry_multiplicity
_atom_site_calc_flag
_atom_site_refinement_flags
C100 C 0.69666(11) 0.55839(10) 0.37873(8) 0.0198(3) Uani 1 1 d .
C105 C 0.69036(12) 0.58411(11) 0.30044(8) 0.0222(3) Uani 1 1 d .
H105 H 0.7343 0.6167 0.2769 0.027 Uiso 1 1 calc R
C102 C 0.55965(13) 0.48639(12) 0.36871(10) 0.0282(3) Uani 1 1 d .
H102 H 0.5160 0.4534 0.3920 0.034 Uiso 1 1 calc R
C104 C 0.61907(13) 0.56170(12) 0.25689(9) 0.0262(3) Uani 1 1 d .
H104 H 0.6156 0.5795 0.2045 0.031 Uiso 1 1 calc R
C101 C 0.63062(13) 0.50853(11) 0.41189(9) 0.0243(3) Uani 1 1 d .
H101 H 0.6344 0.4898 0.4641 0.029 Uiso 1 1 calc R
C103 C 0.55316(13) 0.51308(12) 0.29089(10) 0.0277(3) Uani 1 1 d .
H103 H 0.5051 0.4985 0.2618 0.033 Uiso 1 1 calc R
C106 C 0.77043(13) 0.58554(13) 0.42707(9) 0.0288(3) Uani 1 1 d .
H10A H 0.8236 0.6017 0.3942 0.043 Uiso 1 1 calc R
H10B H 0.8073 0.5285 0.4612 0.043 Uiso 1 1 calc R
H10C H 0.7275 0.6438 0.4567 0.043 Uiso 1 1 calc R
Al1 Al 0.23635(3) 0.10685(3) 0.23709(2) 0.00818(7) Uani 1 1 d .
F85 F 0.16322(6) 0.06226(6) 0.06795(4) 0.01472(14) Uani 1 1 d .
F21 F 0.20154(6) -0.24752(6) 0.33614(5) 0.01753(15) Uani 1 1 d .
F32 F -0.09896(6) -0.01048(6) 0.32754(5) 0.01995(16) Uani 1 1 d .
F71 F 0.29742(6) 0.30300(6) 0.12594(4) 0.01593(15) Uani 1 1 d .
F12 F 0.52180(7) -0.15034(7) -0.01742(5) 0.02112(17) Uani 1 1 d .
F11 F 0.39739(6) -0.03679(6) 0.09283(4) 0.01602(15) Uani 1 1 d .
F25 F 0.47650(6) -0.11594(6) 0.26166(4) 0.01701(15) Uani 1 1 d .
F91 F -0.00284(6) 0.14017(6) 0.20574(4) 0.01688(15) Uani 1 1 d .
F15 F 0.32685(6) -0.32457(6) 0.19919(4) 0.01651(15) Uani 1 1 d .
F31 F 0.11059(6) -0.03709(6) 0.33432(4) 0.01523(15) Uani 1 1 d .
F95 F -0.02805(6) 0.38113(6) -0.00203(4) 0.01872(16) Uani 1 1 d .
F75 F -0.09107(6) 0.45510(6) 0.15133(5) 0.01824(16) Uani 1 1 d .
F81 F 0.18701(7) 0.38016(6) -0.01383(5) 0.01884(16) Uani 1 1 d .
F65 F 0.36783(6) 0.18477(6) 0.36894(4) 0.01648(15) Uani 1 1 d .
F84 F 0.28558(7) -0.02265(6) -0.05521(5) 0.02016(16) Uani 1 1 d .
F35 F 0.18141(6) -0.17239(7) 0.08478(5) 0.02228(18) Uani 1 1 d .
F55 F 0.00426(6) 0.31751(6) 0.28575(4) 0.01930(16) Uani 1 1 d .
O3 O 0.16057(7) 0.19635(6) 0.17309(5) 0.01184(16) Uani 1 1 d .
F92 F -0.19861(7) 0.14842(7) 0.17945(5) 0.02412(18) Uani 1 1 d .
F22 F 0.30219(7) -0.32629(6) 0.46310(5) 0.02379(18) Uani 1 1 d .
O2 O 0.20007(7) 0.13196(7) 0.33148(5) 0.01233(16) Uani 1 1 d .
F14 F 0.46418(7) -0.43998(6) 0.09083(5) 0.02403(18) Uani 1 1 d .
O1 O 0.26986(7) -0.01655(6) 0.21652(5) 0.01181(16) Uani 1 1 d .
F45 F 0.08298(7) 0.27871(6) 0.53743(5) 0.02091(17) Uani 1 1 d .
F83 F 0.36150(7) 0.09051(7) -0.15902(5) 0.02376(18) Uani 1 1 d .
F82 F 0.30645(7) 0.29307(7) -0.13678(5) 0.02327(18) Uani 1 1 d .
F94 F -0.22640(7) 0.38494(7) -0.02803(5) 0.02538(19) Uani 1 1 d .
F34 F -0.02402(7) -0.14828(8) 0.08179(5) 0.0300(2) Uani 1 1 d .
F33 F -0.16960(6) -0.06627(7) 0.20153(5) 0.02228(17) Uani 1 1 d .
F24 F 0.57425(7) -0.19548(7) 0.39108(5) 0.02326(18) Uani 1 1 d .
F61 F 0.00056(7) 0.41605(6) 0.41010(5) 0.02299(17) Uani 1 1 d .
F74 F -0.07722(7) 0.62508(6) 0.19122(5) 0.02478(18) Uani 1 1 d .
F72 F 0.30763(7) 0.47411(7) 0.17128(5) 0.02310(17) Uani 1 1 d .
F51 F 0.03354(7) 0.09684(6) 0.50755(5) 0.02245(17) Uani 1 1 d .
F44 F 0.17610(8) 0.20453(7) 0.67115(5) 0.0294(2) Uani 1 1 d .
F41 F 0.34662(8) -0.00522(7) 0.41211(5) 0.0288(2) Uani 1 1 d .
F54 F -0.19939(7) 0.33156(7) 0.27429(5) 0.02560(19) Uani 1 1 d .
F93 F -0.31463(7) 0.26930(8) 0.06377(5) 0.0274(2) Uani 1 1 d .
F73 F 0.11948(8) 0.63991(6) 0.20249(6) 0.02781(19) Uani 1 1 d .
F13 F 0.56032(7) -0.35311(7) -0.02026(5) 0.02689(19) Uani 1 1 d .
F52 F -0.16860(7) 0.11383(7) 0.49410(5) 0.02656(19) Uani 1 1 d .
F23 F 0.48734(8) -0.29921(7) 0.49560(5) 0.02580(19) Uani 1 1 d .
F64 F 0.42835(7) 0.34042(7) 0.33602(5) 0.02520(18) Uani 1 1 d .
F42 F 0.43502(8) -0.07741(7) 0.54418(5) 0.0329(2) Uani 1 1 d .
F43 F 0.35376(8) 0.02405(8) 0.67584(5) 0.0299(2) Uani 1 1 d .
F53 F -0.28905(7) 0.22790(7) 0.37767(6) 0.0286(2) Uani 1 1 d .
C90 C -0.00533(10) 0.26158(9) 0.10275(7) 0.0112(2) Uani 1 1 d .
F63 F 0.27862(9) 0.53654(7) 0.34124(6) 0.0329(2) Uani 1 1 d .
C53 C -0.18765(11) 0.22358(11) 0.38466(8) 0.0205(3) Uani 1 1 d .
N1 N 0.37841(9) 0.11767(8) 0.22010(6) 0.01301(19) Uani 1 1 d .
C50 C 0.03012(10) 0.20947(9) 0.39811(7) 0.0141(2) Uani 1 1 d .
C30 C 0.15898(9) -0.11113(9) 0.21226(7) 0.0110(2) Uani 1 1 d .
C5 C 0.55397(11) 0.15760(12) 0.20112(9) 0.0214(3) Uani 1 1 d .
H5A H 0.5416 0.2136 0.1641 0.032 Uiso 1 1 calc R
H5B H 0.6148 0.0989 0.1831 0.032 Uiso 1 1 calc R
H5C H 0.5699 0.1764 0.2494 0.032 Uiso 1 1 calc R
C42 C 0.34713(12) 0.01032(10) 0.54289(8) 0.0200(3) Uani 1 1 d .
C10 C 0.35555(9) -0.17618(9) 0.15263(7) 0.0111(2) Uani 1 1 d .
C85 C 0.20180(10) 0.12134(10) 0.02115(7) 0.0126(2) Uani 1 1 d .
C33 C -0.06419(10) -0.08090(10) 0.20524(8) 0.0163(2) Uani 1 1 d .
F62 F 0.06449(8) 0.56998(6) 0.37853(6) 0.0340(2) Uani 1 1 d .
C1 C 0.27692(9) -0.11604(9) 0.21864(7) 0.0097(2) Uani 1 1 d .
C20 C 0.33060(10) -0.17224(9) 0.29375(7) 0.0106(2) Uani 1 1 d .
C60 C 0.17890(10) 0.29144(9) 0.38338(7) 0.0132(2) Uani 1 1 d .
C70 C 0.10351(10) 0.36953(9) 0.13423(7) 0.0117(2) Uani 1 1 d .
C11 C 0.40805(10) -0.13498(9) 0.09590(7) 0.0126(2) Uani 1 1 d .
C71 C 0.20248(10) 0.38071(9) 0.14251(7) 0.0131(2) Uani 1 1 d .
C95 C -0.06739(10) 0.32104(10) 0.04316(7) 0.0136(2) Uani 1 1 d .
C55 C -0.03601(11) 0.26753(10) 0.33994(7) 0.0161(2) Uani 1 1 d .
C84 C 0.26387(10) 0.07608(10) -0.04351(7) 0.0150(2) Uani 1 1 d .
C94 C -0.17023(11) 0.32520(11) 0.02926(7) 0.0174(2) Uani 1 1 d .
C40 C 0.20886(10) 0.14063(9) 0.46881(7) 0.0131(2) Uani 1 1 d .
C31 C 0.08107(10) -0.06776(9) 0.27159(7) 0.0118(2) Uani 1 1 d .
C4 C 0.45654(10) 0.13314(9) 0.21137(7) 0.0137(2) Uani 1 1 d .
C35 C 0.11835(10) -0.13517(10) 0.14830(7) 0.0147(2) Uani 1 1 d .
C65 C 0.28839(10) 0.27857(9) 0.36792(7) 0.0137(2) Uani 1 1 d .
C24 C 0.48274(10) -0.20889(10) 0.37668(7) 0.0161(2) Uani 1 1 d .
C45 C 0.17101(11) 0.19078(10) 0.53763(7) 0.0152(2) Uani 1 1 d .
C23 C 0.43927(11) -0.26136(10) 0.42945(7) 0.0178(3) Uani 1 1 d .
C21 C 0.29245(10) -0.23039(9) 0.34657(7) 0.0133(2) Uani 1 1 d .
C3 C 0.10938(9) 0.26226(9) 0.11404(7) 0.0105(2) Uani 1 1 d .
C81 C 0.21100(10) 0.27973(10) -0.01965(7) 0.0147(2) Uani 1 1 d .
C2 C 0.15349(10) 0.19221(9) 0.39365(7) 0.0117(2) Uani 1 1 d .
C51 C -0.01912(11) 0.15786(10) 0.44917(8) 0.0169(2) Uani 1 1 d .
C91 C -0.05249(10) 0.20258(9) 0.14680(7) 0.0130(2) Uani 1 1 d .
C75 C 0.01014(10) 0.45463(10) 0.15291(7) 0.0139(2) Uani 1 1 d .
C12 C 0.47568(10) -0.19400(10) 0.03782(7) 0.0150(2) Uani 1 1 d .
C73 C 0.11487(12) 0.55276(10) 0.18148(8) 0.0183(3) Uani 1 1 d .
C62 C 0.13881(12) 0.47449(10) 0.37447(8) 0.0218(3) Uani 1 1 d .
C43 C 0.30652(12) 0.06163(11) 0.60948(8) 0.0200(3) Uani 1 1 d .
C92 C -0.15552(11) 0.20507(10) 0.13369(8) 0.0166(2) Uani 1 1 d .
C25 C 0.42945(10) -0.16621(9) 0.31029(7) 0.0127(2) Uani 1 1 d .
C93 C -0.21476(11) 0.26636(11) 0.07547(8) 0.0180(3) Uani 1 1 d .
C74 C 0.01535(11) 0.54497(10) 0.17546(8) 0.0165(2) Uani 1 1 d .
C54 C -0.14234(11) 0.27601(11) 0.33292(8) 0.0189(3) Uani 1 1 d .
C13 C 0.49565(10) -0.29674(11) 0.03595(7) 0.0175(2) Uani 1 1 d .
C14 C 0.44664(10) -0.34067(10) 0.09207(8) 0.0160(2) Uani 1 1 d .
C52 C -0.12576(11) 0.16503(10) 0.44294(8) 0.0195(3) Uani 1 1 d .
C15 C 0.37785(10) -0.28032(10) 0.14819(7) 0.0128(2) Uani 1 1 d .
C72 C 0.20976(11) 0.46906(10) 0.16535(8) 0.0168(2) Uani 1 1 d .
C41 C 0.29896(11) 0.04977(10) 0.47363(7) 0.0167(2) Uani 1 1 d .
C83 C 0.30051(10) 0.13357(11) -0.09674(7) 0.0169(2) Uani 1 1 d .
C64 C 0.32238(11) 0.35896(10) 0.35288(8) 0.0181(3) Uani 1 1 d .
C44 C 0.21739(12) 0.15311(11) 0.60689(7) 0.0188(3) Uani 1 1 d .
C22 C 0.34494(11) -0.27360(9) 0.41339(7) 0.0166(2) Uani 1 1 d .
C80 C 0.17597(10) 0.22334(9) 0.03702(7) 0.0120(2) Uani 1 1 d .
C61 C 0.10652(11) 0.39227(10) 0.38911(8) 0.0178(2) Uani 1 1 d .
C32 C -0.02795(10) -0.05327(10) 0.26922(7) 0.0140(2) Uani 1 1 d .
C82 C 0.27258(11) 0.23590(11) -0.08509(7) 0.0168(2) Uani 1 1 d .
C34 C 0.00920(11) -0.12150(11) 0.14488(8) 0.0180(3) Uani 1 1 d .
C63 C 0.24679(13) 0.45820(10) 0.35564(8) 0.0217(3) Uani 1 1 d .

loop_
_atom_site_aniso_label
_atom_site_aniso_U_11
_atom_site_aniso_U_22
_atom_site_aniso_U_33
_atom_site_aniso_U_23
_atom_site_aniso_U_13
_atom_site_aniso_U_12
C100 0.0170(6) 0.0156(6) 0.0212(6) 0.0006(5) -0.0027(5) 0.0003(5)
C105 0.0224(7) 0.0225(7) 0.0226(7) 0.0040(5) -0.0004(5) -0.0103(6)
C102 0.0289(8) 0.0189(7) 0.0373(9) 0.0016(6) 0.0062(6) -0.0117(6)
C104 0.0307(8) 0.0272(7) 0.0217(7) 0.0065(6) -0.0075(6) -0.0121(6)
C101 0.0310(8) 0.0150(6) 0.0209(7) 0.0046(5) 0.0015(6) -0.0032(6)
C103 0.0247(7) 0.0228(7) 0.0380(9) 0.0003(6) -0.0070(6) -0.0109(6)
C106 0.0227(7) 0.0282(8) 0.0293(8) -0.0058(6) -0.0087(6) -0.0006(6)
Al1 0.00835(15) 0.00842(15) 0.00820(15) 0.00091(12) -0.00130(12) -0.00369(12)
F85 0.0188(4) 0.0138(3) 0.0130(3) 0.0017(3) -0.0004(3) -0.0083(3)
F21 0.0175(4) 0.0160(4) 0.0215(4) 0.0047(3) -0.0009(3) -0.0098(3)
F32 0.0141(4) 0.0267(4) 0.0194(4) -0.0055(3) 0.0061(3) -0.0087(3)
F71 0.0112(3) 0.0147(3) 0.0216(4) 0.0016(3) -0.0009(3) -0.0049(3)
F12 0.0178(4) 0.0313(5) 0.0153(4) 0.0014(3) 0.0046(3) -0.0119(3)
F11 0.0183(4) 0.0152(4) 0.0160(4) 0.0026(3) 0.0006(3) -0.0087(3)
F25 0.0140(3) 0.0204(4) 0.0191(4) 0.0038(3) -0.0023(3) -0.0098(3)
F91 0.0183(4) 0.0183(4) 0.0161(4) 0.0084(3) -0.0045(3) -0.0100(3)
F15 0.0202(4) 0.0127(3) 0.0184(4) -0.0018(3) 0.0040(3) -0.0089(3)
F31 0.0157(3) 0.0190(4) 0.0130(3) -0.0046(3) 0.0003(3) -0.0083(3)
F95 0.0168(4) 0.0229(4) 0.0170(4) 0.0112(3) -0.0046(3) -0.0092(3)
F75 0.0109(3) 0.0165(4) 0.0265(4) -0.0008(3) -0.0020(3) -0.0040(3)
F81 0.0239(4) 0.0163(4) 0.0178(4) 0.0058(3) -0.0010(3) -0.0103(3)
F65 0.0138(3) 0.0127(3) 0.0213(4) -0.0029(3) -0.0031(3) -0.0024(3)
F84 0.0223(4) 0.0187(4) 0.0176(4) -0.0052(3) -0.0006(3) -0.0051(3)
F35 0.0145(4) 0.0369(5) 0.0147(4) -0.0108(3) -0.0004(3) -0.0076(3)
F55 0.0155(4) 0.0232(4) 0.0142(4) 0.0049(3) 0.0001(3) -0.0028(3)
O3 0.0130(4) 0.0113(4) 0.0107(4) 0.0043(3) -0.0040(3) -0.0042(3)
F92 0.0209(4) 0.0294(5) 0.0286(4) 0.0086(4) -0.0018(3) -0.0183(4)
F22 0.0325(5) 0.0190(4) 0.0167(4) 0.0086(3) 0.0017(3) -0.0083(3)
O2 0.0144(4) 0.0123(4) 0.0091(4) -0.0022(3) -0.0002(3) -0.0035(3)
F14 0.0263(4) 0.0148(4) 0.0307(5) -0.0107(3) 0.0054(3) -0.0072(3)
O1 0.0144(4) 0.0081(4) 0.0132(4) 0.0005(3) -0.0009(3) -0.0047(3)
F45 0.0217(4) 0.0189(4) 0.0159(4) -0.0053(3) 0.0028(3) -0.0008(3)
F83 0.0190(4) 0.0381(5) 0.0141(4) -0.0062(3) 0.0059(3) -0.0112(4)
F82 0.0233(4) 0.0356(5) 0.0148(4) 0.0082(3) 0.0012(3) -0.0174(4)
F94 0.0186(4) 0.0355(5) 0.0217(4) 0.0118(4) -0.0118(3) -0.0100(4)
F34 0.0185(4) 0.0507(6) 0.0240(4) -0.0143(4) -0.0058(3) -0.0138(4)
F33 0.0106(4) 0.0314(5) 0.0269(4) -0.0010(3) -0.0027(3) -0.0100(3)
F24 0.0184(4) 0.0234(4) 0.0283(4) 0.0003(3) -0.0133(3) -0.0064(3)
F61 0.0174(4) 0.0158(4) 0.0290(4) -0.0039(3) 0.0065(3) 0.0003(3)
F74 0.0213(4) 0.0131(4) 0.0356(5) -0.0043(3) -0.0004(4) -0.0014(3)
F72 0.0193(4) 0.0236(4) 0.0328(5) -0.0014(3) -0.0032(3) -0.0150(3)
F51 0.0230(4) 0.0223(4) 0.0232(4) 0.0096(3) -0.0047(3) -0.0110(3)
F44 0.0405(5) 0.0352(5) 0.0097(4) -0.0057(3) 0.0016(3) -0.0111(4)
F41 0.0355(5) 0.0177(4) 0.0178(4) -0.0064(3) -0.0064(4) 0.0088(4)
F54 0.0152(4) 0.0333(5) 0.0205(4) 0.0004(3) -0.0048(3) -0.0001(3)
F93 0.0158(4) 0.0422(5) 0.0306(5) 0.0051(4) -0.0087(3) -0.0177(4)
F73 0.0312(5) 0.0160(4) 0.0407(5) -0.0061(4) -0.0021(4) -0.0130(4)
F13 0.0226(4) 0.0312(5) 0.0246(4) -0.0141(4) 0.0118(3) -0.0080(4)
F52 0.0219(4) 0.0244(4) 0.0351(5) 0.0024(4) 0.0056(4) -0.0125(4)
F23 0.0326(5) 0.0233(4) 0.0141(4) 0.0041(3) -0.0110(3) -0.0014(4)
F64 0.0205(4) 0.0248(4) 0.0348(5) -0.0049(4) 0.0025(3) -0.0137(3)
F42 0.0331(5) 0.0230(4) 0.0289(5) 0.0032(4) -0.0133(4) 0.0060(4)
F43 0.0376(5) 0.0367(5) 0.0147(4) 0.0086(4) -0.0128(4) -0.0128(4)
F53 0.0130(4) 0.0357(5) 0.0375(5) -0.0060(4) -0.0001(3) -0.0090(4)
C90 0.0110(5) 0.0120(5) 0.0111(5) 0.0003(4) -0.0015(4) -0.0049(4)
F63 0.0426(6) 0.0165(4) 0.0445(6) -0.0016(4) 0.0050(4) -0.0178(4)
C53 0.0124(6) 0.0226(7) 0.0250(7) -0.0083(5) 0.0022(5) -0.0046(5)
N1 0.0127(5) 0.0131(5) 0.0134(5) 0.0008(4) -0.0016(4) -0.0050(4)
C50 0.0142(6) 0.0131(5) 0.0131(5) -0.0025(4) 0.0007(4) -0.0031(4)
C30 0.0100(5) 0.0113(5) 0.0122(5) 0.0011(4) -0.0016(4) -0.0048(4)
C5 0.0156(6) 0.0271(7) 0.0265(7) -0.0019(6) 0.0015(5) -0.0140(5)
C42 0.0213(6) 0.0165(6) 0.0194(6) 0.0038(5) -0.0063(5) -0.0036(5)
C10 0.0096(5) 0.0131(5) 0.0103(5) -0.0010(4) -0.0019(4) -0.0037(4)
C85 0.0112(5) 0.0170(6) 0.0099(5) 0.0032(4) -0.0030(4) -0.0059(4)
C33 0.0108(5) 0.0186(6) 0.0210(6) 0.0012(5) -0.0025(5) -0.0071(5)
F62 0.0357(5) 0.0094(4) 0.0482(6) -0.0029(4) 0.0080(4) -0.0004(4)
C1 0.0102(5) 0.0092(5) 0.0097(5) -0.0001(4) -0.0005(4) -0.0038(4)
C20 0.0119(5) 0.0093(5) 0.0098(5) -0.0006(4) -0.0008(4) -0.0028(4)
C60 0.0162(6) 0.0118(5) 0.0104(5) -0.0006(4) -0.0003(4) -0.0039(4)
C70 0.0137(5) 0.0115(5) 0.0108(5) 0.0036(4) -0.0025(4) -0.0059(4)
C11 0.0121(5) 0.0135(5) 0.0128(5) 0.0012(4) -0.0032(4) -0.0054(4)
C71 0.0126(5) 0.0120(5) 0.0142(5) 0.0034(4) -0.0015(4) -0.0045(4)
C95 0.0138(5) 0.0162(6) 0.0116(5) 0.0027(4) -0.0009(4) -0.0071(5)
C55 0.0149(6) 0.0168(6) 0.0140(6) -0.0012(5) 0.0021(4) -0.0034(5)
C84 0.0130(5) 0.0180(6) 0.0133(5) -0.0008(5) -0.0039(4) -0.0044(5)
C94 0.0147(6) 0.0223(6) 0.0146(6) 0.0038(5) -0.0059(5) -0.0063(5)
C40 0.0160(6) 0.0132(5) 0.0104(5) -0.0002(4) -0.0016(4) -0.0058(5)
C31 0.0135(5) 0.0122(5) 0.0112(5) 0.0000(4) -0.0013(4) -0.0064(4)
C4 0.0143(6) 0.0134(5) 0.0133(5) -0.0003(4) -0.0009(4) -0.0053(4)
C35 0.0137(6) 0.0178(6) 0.0124(5) -0.0023(4) -0.0006(4) -0.0054(5)
C65 0.0155(6) 0.0112(5) 0.0132(5) -0.0026(4) -0.0016(4) -0.0033(4)
C24 0.0147(6) 0.0143(6) 0.0172(6) -0.0019(5) -0.0057(5) -0.0021(5)
C45 0.0169(6) 0.0147(6) 0.0133(6) -0.0016(4) 0.0007(4) -0.0053(5)
C23 0.0230(6) 0.0126(6) 0.0118(5) 0.0011(4) -0.0059(5) 0.0005(5)
C21 0.0140(5) 0.0109(5) 0.0141(5) 0.0002(4) 0.0002(4) -0.0040(4)
C3 0.0102(5) 0.0106(5) 0.0103(5) 0.0036(4) -0.0022(4) -0.0040(4)
C81 0.0140(6) 0.0169(6) 0.0139(5) 0.0046(4) -0.0037(4) -0.0069(5)
C2 0.0135(5) 0.0109(5) 0.0094(5) -0.0004(4) -0.0005(4) -0.0031(4)
C51 0.0173(6) 0.0155(6) 0.0162(6) -0.0006(5) 0.0002(5) -0.0045(5)
C91 0.0148(6) 0.0128(5) 0.0116(5) 0.0021(4) -0.0026(4) -0.0055(4)
C75 0.0132(5) 0.0145(6) 0.0140(5) 0.0040(4) -0.0027(4) -0.0058(5)
C12 0.0108(5) 0.0233(6) 0.0118(5) 0.0010(5) 0.0001(4) -0.0078(5)
C73 0.0253(7) 0.0121(6) 0.0202(6) 0.0005(5) -0.0023(5) -0.0101(5)
C62 0.0272(7) 0.0096(6) 0.0238(7) -0.0021(5) 0.0015(5) -0.0018(5)
C43 0.0257(7) 0.0247(7) 0.0131(6) 0.0061(5) -0.0077(5) -0.0133(6)
C92 0.0160(6) 0.0195(6) 0.0178(6) 0.0015(5) 0.0007(5) -0.0111(5)
C25 0.0132(5) 0.0106(5) 0.0135(5) 0.0000(4) -0.0011(4) -0.0037(4)
C93 0.0121(6) 0.0255(7) 0.0195(6) -0.0015(5) -0.0030(5) -0.0099(5)
C74 0.0173(6) 0.0111(5) 0.0185(6) 0.0011(5) -0.0008(5) -0.0028(5)
C54 0.0138(6) 0.0215(6) 0.0162(6) -0.0033(5) -0.0015(5) -0.0003(5)
C13 0.0122(5) 0.0235(6) 0.0149(6) -0.0079(5) 0.0021(4) -0.0041(5)
C14 0.0145(6) 0.0144(6) 0.0188(6) -0.0052(5) -0.0014(5) -0.0043(5)
C52 0.0186(6) 0.0174(6) 0.0227(7) -0.0028(5) 0.0049(5) -0.0079(5)
C15 0.0119(5) 0.0149(6) 0.0128(5) -0.0004(4) -0.0007(4) -0.0065(4)
C72 0.0173(6) 0.0181(6) 0.0185(6) 0.0028(5) -0.0028(5) -0.0107(5)
C41 0.0208(6) 0.0135(6) 0.0132(6) -0.0014(4) -0.0027(5) -0.0032(5)
C83 0.0118(5) 0.0285(7) 0.0103(5) -0.0016(5) 0.0001(4) -0.0073(5)
C64 0.0194(6) 0.0186(6) 0.0185(6) -0.0035(5) 0.0002(5) -0.0096(5)
C44 0.0253(7) 0.0238(7) 0.0100(5) -0.0024(5) 0.0011(5) -0.0123(6)
C22 0.0223(6) 0.0105(5) 0.0132(6) 0.0033(4) 0.0016(5) -0.0031(5)
C80 0.0102(5) 0.0153(5) 0.0101(5) 0.0024(4) -0.0024(4) -0.0045(4)
C61 0.0185(6) 0.0145(6) 0.0166(6) -0.0018(5) 0.0024(5) -0.0024(5)
C32 0.0128(5) 0.0140(5) 0.0150(6) 0.0000(4) 0.0017(4) -0.0054(4)
C82 0.0147(6) 0.0276(7) 0.0110(5) 0.0060(5) -0.0023(4) -0.0119(5)
C34 0.0164(6) 0.0233(6) 0.0163(6) -0.0032(5) -0.0052(5) -0.0089(5)
C63 0.0318(8) 0.0138(6) 0.0221(7) -0.0016(5) 0.0005(6) -0.0119(6)

loop_
_atom_type_symbol
_atom_type_description
_atom_type_scat_dispersion_real
_atom_type_scat_dispersion_imag
_atom_type_scat_source
C C 0.0033 0.0016 'International Tables Vol C Tables 4.2.6.8 and 6.1.1.4'
H H 0.0000 0.0000 'International Tables Vol C Tables 4.2.6.8 and 6.1.1.4'
N N 0.0061 0.0033 'International Tables Vol C Tables 4.2.6.8 and 6.1.1.4'
O O 0.0106 0.0060 'International Tables Vol C Tables 4.2.6.8 and 6.1.1.4'
F F 0.0171 0.0103 'International Tables Vol C Tables 4.2.6.8 and 6.1.1.4'
Al Al 0.0645 0.0514 'International Tables Vol C Tables 4.2.6.8 and 6.1.1.4'

loop_
_geom_angle_atom_site_label_1
_geom_angle_atom_site_label_2
_geom_angle_atom_site_label_3
_geom_angle
C105 C100 C101 118.11(14)
C105 C100 C106 121.27(14)
C101 C100 C106 120.60(14)
C100 C105 C104 120.73(14)
C101 C102 C103 120.32(14)
C103 C104 C105 120.43(14)
C102 C101 C100 121.20(14)
C102 C103 C104 119.19(15)
O1 Al1 O3 116.79(5)
O1 Al1 O2 114.08(5)
O3 Al1 O2 115.64(5)
O1 Al1 N1 100.32(5)
O3 Al1 N1 101.86(5)
O2 Al1 N1 105.10(5)
C3 O3 Al1 172.51(8)
C2 O2 Al1 156.13(8)
C1 O1 Al1 162.99(8)
C91 C90 C95 115.33(11)
C91 C90 C3 124.80(10)
C95 C90 C3 119.84(10)
F53 C53 C52 120.37(13)
F53 C53 C54 120.85(13)
C52 C53 C54 118.77(12)
C4 N1 Al1 173.79(11)
C55 C50 C51 114.51(12)
C55 C50 C2 119.35(11)
C51 C50 C2 125.27(11)
C35 C30 C31 115.12(11)
C35 C30 C1 125.87(11)
C31 C30 C1 118.56(10)
F42 C42 C43 119.94(12)
F42 C42 C41 119.57(12)
C43 C42 C41 120.48(13)
C11 C10 C15 115.59(11)
C11 C10 C1 125.33(11)
C15 C10 C1 119.07(10)
F85 C85 C84 116.31(11)
F85 C85 C80 120.53(11)
C84 C85 C80 123.13(11)
F33 C33 C34 120.54(12)
F33 C33 C32 120.45(12)
C34 C33 C32 118.99(12)
O1 C1 C30 106.42(9)
O1 C1 C10 110.89(9)
C30 C1 C10 111.91(9)
O1 C1 C20 109.51(9)
C30 C1 C20 113.50(9)
C10 C1 C20 104.67(9)
C21 C20 C25 115.22(11)
C21 C20 C1 127.41(11)
C25 C20 C1 117.36(10)
C61 C60 C65 114.83(12)
C61 C60 C2 128.26(12)
C65 C60 C2 116.90(10)
C75 C70 C71 114.94(11)
C75 C70 C3 127.37(11)
C71 C70 C3 117.35(10)
F11 C11 C12 115.22(11)
F11 C11 C10 123.17(11)
C12 C11 C10 121.61(11)
F71 C71 C72 116.54(11)
F71 C71 C70 119.64(11)
C72 C71 C70 123.80(12)
F95 C95 C94 117.17(11)
F95 C95 C90 119.19(11)
C94 C95 C90 123.59(11)
F55 C55 C54 116.47(11)
F55 C55 C50 119.71(11)
C54 C55 C50 123.81(12)
F84 C84 C83 120.32(11)
F84 C84 C85 119.96(11)
C83 C84 C85 119.70(12)
F94 C94 C95 120.79(12)
F94 C94 C93 120.17(12)
C95 C94 C93 119.04(12)
C41 C40 C45 115.61(11)
C41 C40 C2 125.29(11)
C45 C40 C2 118.98(11)
F31 C31 C32 116.78(11)
F31 C31 C30 119.99(10)
C32 C31 C30 123.23(11)
N1 C4 C5 177.48(14)
F35 C35 C34 114.98(11)
F35 C35 C30 122.54(11)
C34 C35 C30 122.47(12)
F65 C65 C64 115.93(11)
F65 C65 C60 120.63(11)
C64 C65 C60 123.42(12)
F24 C24 C23 120.09(11)
F24 C24 C25 119.91(12)
C23 C24 C25 119.94(12)
F45 C45 C44 117.76(11)
F45 C45 C40 118.85(11)
C44 C45 C40 123.36(12)
F23 C23 C24 120.63(12)
F23 C23 C22 120.48(12)
C24 C23 C22 118.89(11)
F21 C21 C22 115.70(11)
F21 C21 C20 121.92(11)
C22 C21 C20 122.37(12)
O3 C3 C90 111.99(9)
O3 C3 C70 106.19(9)
C90 C3 C70 112.11(9)
O3 C3 C80 108.64(9)
C90 C3 C80 104.56(9)
C70 C3 C80 113.42(9)
F81 C81 C82 115.97(11)
F81 C81 C80 121.73(11)
C82 C81 C80 122.31(12)
O2 C2 C40 111.35(10)
O2 C2 C50 106.19(10)
C40 C2 C50 111.59(10)
O2 C2 C60 108.92(9)
C40 C2 C60 103.49(9)
C50 C2 C60 115.36(10)
F51 C51 C52 115.02(12)
F51 C51 C50 122.40(12)
C52 C51 C50 122.58(12)
F91 C91 C92 115.12(11)
F91 C91 C90 122.77(11)
C92 C91 C90 122.10(11)
F75 C75 C74 115.14(11)
F75 C75 C70 122.54(11)
C74 C75 C70 122.31(12)
F12 C12 C13 119.59(11)
F12 C12 C11 119.69(12)
C13 C12 C11 120.72(12)
F73 C73 C74 120.31(12)
F73 C73 C72 120.66(12)
C74 C73 C72 119.02(12)
F62 C62 C63 119.81(13)
F62 C62 C61 119.78(13)
C63 C62 C61 120.42(12)
F43 C43 C42 120.33(13)
F43 C43 C44 120.43(13)
C42 C43 C44 119.24(12)
F92 C92 C93 119.71(11)
F92 C92 C91 119.65(11)
C93 C92 C91 120.63(12)
F25 C25 C24 116.60(11)
F25 C25 C20 120.46(11)
C24 C25 C20 122.93(12)
F93 C93 C92 120.28(12)
F93 C93 C94 120.44(12)
C92 C93 C94 119.28(12)
F74 C74 C73 119.77(12)
F74 C74 C75 119.71(12)
C73 C74 C75 120.51(12)
F54 C54 C53 120.26(12)
F54 C54 C55 119.99(12)
C53 C54 C55 119.69(12)
F13 C13 C12 120.51(12)
F13 C13 C14 120.18(12)
C12 C13 C14 119.29(11)
F14 C14 C15 120.71(12)
F14 C14 C13 120.18(11)
C15 C14 C13 119.10(12)
F52 C52 C53 119.66(12)
F52 C52 C51 119.71(13)
C53 C52 C51 120.63(13)
F15 C15 C14 117.31(11)
F15 C15 C10 118.97(11)
C14 C15 C10 123.66(11)
F72 C72 C71 120.27(12)
F72 C72 C73 120.35(12)
C71 C72 C73 119.38(12)
F41 C41 C40 122.49(11)
F41 C41 C42 115.49(12)
C40 C41 C42 122.02(12)
F83 C83 C82 120.63(12)
F83 C83 C84 120.28(12)
C82 C83 C84 119.08(12)
F64 C64 C65 119.95(12)
F64 C64 C63 120.36(12)
C65 C64 C63 119.70(13)
F44 C44 C45 120.35(13)
F44 C44 C43 120.36(12)
C45 C44 C43 119.29(12)
F22 C22 C23 120.06(12)
F22 C22 C21 119.47(12)
C23 C22 C21 120.45(12)
C85 C80 C81 115.28(11)
C85 C80 C3 117.20(10)
C81 C80 C3 127.50(11)
F61 C61 C60 121.53(12)
F61 C61 C62 115.85(12)
C60 C61 C62 122.61(13)
F32 C32 C33 119.85(11)
F32 C32 C31 120.51(11)
C33 C32 C31 119.62(11)
F82 C82 C83 119.79(12)
F82 C82 C81 119.83(12)
C83 C82 C81 120.37(12)
F34 C34 C33 120.21(12)
F34 C34 C35 119.29(12)
C33 C34 C35 120.50(12)
F63 C63 C62 120.92(13)
F63 C63 C64 120.27(13)
C62 C63 C64 118.81(13)

loop_
_geom_bond_atom_site_label_1
_geom_bond_atom_site_label_2
_geom_bond_distance
C100 C105 1.389(2)
C100 C101 1.393(2)
C100 C106 1.503(2)
C105 C104 1.389(2)
C102 C101 1.380(2)
C102 C103 1.384(2)
C104 C103 1.384(2)
Al1 O1 1.6845(9)
Al1 O3 1.6916(9)
Al1 O2 1.7001(9)
Al1 N1 1.9431(11)
F85 C85 1.3421(14)
F21 C21 1.3411(14)
F32 C32 1.3362(14)
F71 C71 1.3419(14)
F12 C12 1.3437(14)
F11 C11 1.3394(14)
F25 C25 1.3397(14)
F91 C91 1.3430(14)
F15 C15 1.3416(14)
F31 C31 1.3374(14)
F95 C95 1.3436(14)
F75 C75 1.3387(14)
F81 C81 1.3410(15)
F65 C65 1.3409(14)
F84 C84 1.3401(15)
F35 C35 1.3422(14)
F55 C55 1.3429(15)
O3 C3 1.3717(14)
F92 C92 1.3429(15)
F22 C22 1.3391(15)
O2 C2 1.3779(14)
F14 C14 1.3348(15)
O1 C1 1.3728(14)
F45 C45 1.3397(15)
F83 C83 1.3344(14)
F82 C82 1.3378(14)
F94 C94 1.3349(15)
F34 C34 1.3404(15)
F33 C33 1.3350(14)
F24 C24 1.3381(15)
F61 C61 1.3385(15)
F74 C74 1.3371(15)
F72 C72 1.3355(15)
F51 C51 1.3399(15)
F44 C44 1.3389(15)
F41 C41 1.3360(15)
F54 C54 1.3364(16)
F93 C93 1.3361(14)
F73 C73 1.3331(15)
F13 C13 1.3352(14)
F52 C52 1.3404(16)
F23 C23 1.3366(14)
F64 C64 1.3372(16)
F42 C42 1.3374(16)
F43 C43 1.3350(15)
F53 C53 1.3335(16)
C90 C91 1.3857(17)
C90 C95 1.3941(16)
C90 C3 1.5482(16)
F63 C63 1.3319(16)
C53 C52 1.372(2)
C53 C54 1.377(2)
N1 C4 1.1336(16)
C50 C55 1.3928(18)
C50 C51 1.3942(18)
C50 C2 1.5519(17)
C30 C35 1.3868(17)
C30 C31 1.3960(16)
C30 C1 1.5469(16)
C5 C4 1.4534(17)
C42 C43 1.371(2)
C42 C41 1.3882(18)
C10 C11 1.3905(17)
C10 C15 1.3936(17)
C10 C1 1.5498(16)
C85 C84 1.3815(17)
C85 C80 1.3913(17)
C33 C34 1.3711(19)
C33 C32 1.3796(18)
F62 C62 1.3349(15)
C1 C20 1.5551(16)
C20 C21 1.3894(17)
C20 C25 1.3943(17)
C60 C61 1.3858(17)
C60 C65 1.3967(17)
C60 C2 1.5606(17)
C70 C75 1.3909(17)
C70 C71 1.3960(17)
C70 C3 1.5517(16)
C11 C12 1.3879(17)
C71 C72 1.3753(18)
C95 C94 1.3778(17)
C55 C54 1.3791(18)
C84 C83 1.3764(18)
C94 C93 1.3810(19)
C40 C41 1.3814(18)
C40 C45 1.3934(17)
C40 C2 1.5466(17)
C31 C32 1.3802(17)
C35 C34 1.3868(18)
C65 C64 1.3784(18)
C24 C23 1.3740(19)
C24 C25 1.3796(17)
C45 C44 1.3753(18)
C23 C22 1.374(2)
C21 C22 1.3830(17)
C3 C80 1.5590(16)
C81 C82 1.3843(18)
C81 C80 1.3928(17)
C51 C52 1.3870(19)
C91 C92 1.3853(17)
C75 C74 1.3888(18)
C12 C13 1.3763(19)
C73 C74 1.3745(19)
C73 C72 1.3822(19)
C62 C63 1.375(2)
C62 C61 1.3879(19)
C43 C44 1.378(2)
C92 C93 1.3703(19)
C13 C14 1.3781(19)
C14 C15 1.3769(17)
C83 C82 1.375(2)
C64 C63 1.3786(19)
